data_7063547
loop_
_publ_author_name
'Hollenw\"ager, Dirk'
'Nitzer, Alexander'
'Leitz, Dominik'
'Kornath, Andreas J.'

_publ_section_title
;
 Structures and properties of the mono- and diprotonated species of
 acetylenedicarbonyl fluoride
;
_journal_issue 48
_journal_name_full 'New Journal of Chemistry'
_journal_page_first 20140
_journal_page_last 20148
_journal_paper_doi 10.1039/D4NJ04175E
_journal_volume 48
_journal_year 2024
_chemical_formula_moiety 'C4 F2 o2'
_chemical_formula_sum 'C4 F2 O2'
_chemical_formula_weight 118.04
_chemical_name_common C4O2F2
_chemical_name_systematic 'Acetylenedicarbonyl Fluoride'
_chemical_properties_physical Air-sensitive,Moisture-sensitive,Hygroscopic
_space_group_crystal_system tetragonal
_space_group_IT_number 92
_space_group_name_Hall 'P 4abw 2nw'
_space_group_name_H-M_alt 'P 41 21 2'
_atom_sites_solution_primary direct
_atom_sites_solution_secondary difmap
_audit_creation_date 2021-01-26
_audit_creation_method SHELXL-2018/3
_audit_update_record
;
2024-07-18 deposited with the CCDC.	2024-11-18 downloaded from the CCDC.
;
_cell_angle_alpha 90
_cell_angle_beta 90
_cell_angle_gamma 90
_cell_formula_units_Z 4
_cell_length_a 5.8699(2)
_cell_length_b 5.8699(2)
_cell_length_c 13.4589(9)
_cell_measurement_reflns_used 2136
_cell_measurement_temperature 99(2)
_cell_measurement_theta_max 29.4300
_cell_measurement_theta_min 3.7640
_cell_volume 463.74(4)
_computing_cell_refinement 'CrysAlisPro 1.171.40.84a (Rigaku OD, 2020)'
_computing_data_collection 'CrysAlisPro 1.171.40.84a (Rigaku OD, 2020)'
_computing_data_reduction 'CrysAlisPro 1.171.40.84a (Rigaku OD, 2020)'
_computing_molecular_graphics 'ORTEP-3, Version ORTEP-III (1.0.3), L. J. Farrugia, J. Appl. Cryst. (2012),45, 849-854'
_computing_publication_material 'PLATON (A.L.Spek, Acta Cryst. 2009, D65, 148-155.) '
_computing_structure_refinement 'SHELXL-2018/3 (Sheldrick, 2018)'
_computing_structure_solution 'SHELXT (Sheldrick, G. M. (2015). Acta Cryst. A71, 3-8.)'
_diffrn_ambient_temperature 99(2)
_diffrn_detector 'CCD plate'
_diffrn_detector_area_resol_mean 15.9809
_diffrn_measured_fraction_theta_full 0.996
_diffrn_measured_fraction_theta_max 0.976
_diffrn_measurement_device 'CCD camera on \k-goniostat'
_diffrn_measurement_device_type 'Xcalibur, Sapphire3'
_diffrn_measurement_method '\w scans'
_diffrn_radiation_collimation 0.5
_diffrn_radiation_monochromator graphite
_diffrn_radiation_source 'Enhance (Mo) X-ray Source'
_diffrn_radiation_type 'Mo K\a'
_diffrn_radiation_wavelength 0.71073
_diffrn_reflns_av_R_equivalents 0.0430
_diffrn_reflns_av_unetI/netI 0.0221
_diffrn_reflns_Laue_measured_fraction_full 0.996
_diffrn_reflns_Laue_measured_fraction_max 0.976
_diffrn_reflns_limit_h_max 8
_diffrn_reflns_limit_h_min -8
_diffrn_reflns_limit_k_max 8
_diffrn_reflns_limit_k_min -8
_diffrn_reflns_limit_l_max 19
_diffrn_reflns_limit_l_min -20
_diffrn_reflns_number 9140
_diffrn_reflns_point_group_measured_fraction_full 0.998
_diffrn_reflns_point_group_measured_fraction_max 0.966
_diffrn_reflns_theta_full 25.242
_diffrn_reflns_theta_max 32.265
_diffrn_reflns_theta_min 3.787
_diffrn_source_current 40
_diffrn_source_type 'Spellman generator'
_diffrn_source_voltage 50
_exptl_absorpt_coefficient_mu 0.185
_exptl_absorpt_correction_T_max 1.00000
_exptl_absorpt_correction_T_min 0.92759
_exptl_absorpt_correction_type multi-scan
_exptl_absorpt_process_details
;
CrysAlisPro 1.171.40.84a (Rigaku Oxford Diffraction, 2020)
Empirical absorption correction using spherical harmonics,
implemented in SCALE3 ABSPACK scaling algorithm.
;
_exptl_crystal_colour colorless
_exptl_crystal_density_diffrn 1.691
_exptl_crystal_density_method 'not measured'
_exptl_crystal_description plate
_exptl_crystal_F_000 232
_exptl_crystal_recrystallization_method 'Re-crystallisation from solvent: HF'
_exptl_crystal_size_max 0.269
_exptl_crystal_size_mid 0.185
_exptl_crystal_size_min 0.120
_refine_diff_density_max 0.246
_refine_diff_density_min -0.133
_refine_diff_density_rms 0.038
_refine_ls_abs_structure_details
;
 Refined as an inversion twin.
;
_refine_ls_abs_structure_Flack 0.8(14)
_refine_ls_extinction_method none
_refine_ls_goodness_of_fit_ref 1.088
_refine_ls_hydrogen_treatment undef
_refine_ls_matrix_type full
_refine_ls_number_parameters 38
_refine_ls_number_reflns 805
_refine_ls_number_restraints 0
_refine_ls_restrained_S_all 1.088
_refine_ls_R_factor_all 0.0421
_refine_ls_R_factor_gt 0.0352
_refine_ls_shift/su_max 0.000
_refine_ls_shift/su_mean 0.000
_refine_ls_structure_factor_coef Fsqd
_refine_ls_weighting_details 'w=1/[\s^2^(Fo^2^)+(0.0302P)^2^+0.0594P] where P=(Fo^2^+2Fc^2^)/3'
_refine_ls_weighting_scheme calc
_refine_ls_wR_factor_gt 0.0709
_refine_ls_wR_factor_ref 0.0732
_reflns_Friedel_coverage 0.522
_reflns_Friedel_fraction_full 1.000
_reflns_Friedel_fraction_max 0.948
_reflns_number_gt 722
_reflns_number_total 805
_reflns_threshold_expression 'I > 2\s(I)'
_cod_data_source_file d4nj04175e3.cif
_cod_data_source_block xi006
_cod_depositor_comments 'Adding full bibliography for 7063547--7063549.cif.'
_cod_database_code 7063547
_shelx_shelxl_version_number 2018/3
_shelx_space_group_comment
;
The symmetry employed for this shelxl refinement is uniquely defined
by the following loop, which should always be used as a source of
symmetry information in preference to the above space-group names.
They are only intended as comments.
;
_shelx_estimated_absorpt_t_min 0.952
_shelx_estimated_absorpt_t_max 0.978
_oxdiff_exptl_absorpt_empirical_full_min 0.922
_oxdiff_exptl_absorpt_empirical_full_max 1.119
_oxdiff_exptl_absorpt_empirical_details
;
Empirical correction (ABSPACK) includes:
- Absorption correction using spherical harmonics
- Frame scaling
;

loop_
_space_group_symop_operation_xyz
'x, y, z'
'-x, -y, z+1/2'
'-y+1/2, x+1/2, z+1/4'
'y+1/2, -x+1/2, z+3/4'
'-x+1/2, y+1/2, -z+1/4'
'x+1/2, -y+1/2, -z+3/4'
'y, x, -z'
'-y, -x, -z+1/2'

loop_
_atom_site_label
_atom_site_type_symbol
_atom_site_fract_x
_atom_site_fract_y
_atom_site_fract_z
_atom_site_U_iso_or_equiv
_atom_site_adp_type
_atom_site_occupancy
_atom_site_site_symmetry_order
_atom_site_calc_flag
_atom_site_refinement_flags_posn
_atom_site_refinement_flags_adp
_atom_site_refinement_flags_occupancy
_atom_site_disorder_assembly
_atom_site_disorder_group
F1 F -0.83202(15) -0.81789(15) -0.24030(6) 0.0310(2) Uani 1 1 d . . . . .
O1 O -0.61716(19) -0.96258(19) -0.35799(8) 0.0307(3) Uani 1 1 d . . . . .
C1 C -0.6412(2) -0.8288(2) -0.29358(10) 0.0212(3) Uani 1 1 d . . . . .
C2 C -0.4784(2) -0.6593(2) -0.26174(9) 0.0211(3) Uani 1 1 d . . . . .

loop_
_atom_site_aniso_label
_atom_site_aniso_U_11
_atom_site_aniso_U_22
_atom_site_aniso_U_33
_atom_site_aniso_U_23
_atom_site_aniso_U_13
_atom_site_aniso_U_12
F1 0.0241(4) 0.0336(5) 0.0352(5) 0.0036(4) 0.0035(4) -0.0059(3)
O1 0.0317(6) 0.0255(6) 0.0349(6) -0.0088(5) -0.0063(5) -0.0029(5)
C1 0.0208(6) 0.0187(6) 0.0240(5) 0.0036(5) -0.0038(5) -0.0011(6)
C2 0.0218(6) 0.0222(6) 0.0195(5) -0.0016(5) -0.0019(5) 0.0016(5)

loop_
_atom_type_symbol
_atom_type_description
_atom_type_scat_dispersion_real
_atom_type_scat_dispersion_imag
_atom_type_scat_source
C C 0.0033 0.0016 'International Tables Vol C Tables 4.2.6.8 and 6.1.1.4'
O O 0.0106 0.0060 'International Tables Vol C Tables 4.2.6.8 and 6.1.1.4'
F F 0.0171 0.0103 'International Tables Vol C Tables 4.2.6.8 and 6.1.1.4'

loop_
_geom_angle_atom_site_label_1
_geom_angle_atom_site_label_2
_geom_angle_atom_site_label_3
_geom_angle
_geom_angle_site_symmetry_1
_geom_angle_site_symmetry_3
_geom_angle_publ_flag
O1 C1 F1 121.94(13) . . ?
O1 C1 C2 126.75(14) . . ?
F1 C1 C2 111.32(12) . . ?
C2 C2 C1 177.89(16) 8_444 . ?

loop_
_geom_bond_atom_site_label_1
_geom_bond_atom_site_label_2
_geom_bond_distance
_geom_bond_site_symmetry_2
_geom_bond_publ_flag
F1 C1 1.3317(16) . ?
O1 C1 1.1781(18) . ?
C1 C2 1.4446(19) . ?
C2 C2 1.186(3) 8_444 ?
